data_7704045
loop_
_publ_author_name
'Oliveira, Katia M.'
'Peterson, Erica J.'
'Carroccia, Murilo C.'
'Cominetti, Marcia R.'
'Deflon, Victor M.'
'Farrell, Nicholas P.'
'Batista, Alzir A.'
'Correa, Rodrigo S.'

_publ_section_title
;
 Ru(II)-Naphthoquinone complexes with high selectivity for triple-negative
 breast cancer.
;
_journal_issue 45
_journal_name_full 'Dalton transactions (Cambridge, England : 2003)'
_journal_page_first 16193
_journal_page_last 16203
_journal_paper_doi 10.1039/d0dt01091j
_journal_volume 49
_journal_year 2020
_chemical_formula_moiety 'C48 H41 N2 O3 P2 Ru, F6 P, C H2 Cl2'
_chemical_formula_sum 'C49 H43 Cl2 F6 N2 O3 P3 Ru'
_chemical_formula_weight 1086.73
_space_group_crystal_system monoclinic
_space_group_IT_number 14
_space_group_name_Hall '-P 2ybc'
_space_group_name_H-M_alt 'P 1 21/c 1'
_atom_sites_solution_hydrogens geom
_atom_sites_solution_primary dual
_audit_creation_date 2018-02-05
_audit_creation_method
;
Olex2 1.2
(compiled 2017.08.10 svn.r3458 for OlexSys, GUI svn.r5381)
;
_audit_update_record
;
2019-08-19 deposited with the CCDC.	2020-04-13 downloaded from the CCDC.
;
_cell_angle_alpha 90
_cell_angle_beta 91.8920(10)
_cell_angle_gamma 90
_cell_formula_units_Z 4
_cell_length_a 13.7656(3)
_cell_length_b 14.7135(3)
_cell_length_c 23.3155(5)
_cell_measurement_reflns_used 9964
_cell_measurement_temperature 296(2)
_cell_measurement_theta_max 25.31
_cell_measurement_theta_min 2.71
_cell_volume 4719.75(17)
_computing_molecular_graphics 'Olex2 (Dolomanov et al., 2009)'
_computing_publication_material 'Olex2 (Dolomanov et al., 2009)'
_computing_structure_refinement 'ShelXL (Sheldrick, 2015)'
_computing_structure_solution 'ShelXT (Sheldrick, 2015)'
_diffrn_ambient_temperature 296.15
_diffrn_measured_fraction_theta_full 0.994
_diffrn_measured_fraction_theta_max 0.993
_diffrn_measurement_device_type 'Bruker APEX-II CCD'
_diffrn_measurement_method '\f and \w scans'
_diffrn_radiation_monochromator graphite
_diffrn_radiation_type MoK\a
_diffrn_radiation_wavelength 0.71073
_diffrn_reflns_av_R_equivalents 0.0260
_diffrn_reflns_av_unetI/netI 0.0264
_diffrn_reflns_Laue_measured_fraction_full 0.994
_diffrn_reflns_Laue_measured_fraction_max 0.993
_diffrn_reflns_limit_h_max 16
_diffrn_reflns_limit_h_min -15
_diffrn_reflns_limit_k_max 16
_diffrn_reflns_limit_k_min -17
_diffrn_reflns_limit_l_max 28
_diffrn_reflns_limit_l_min -27
_diffrn_reflns_number 31214
_diffrn_reflns_point_group_measured_fraction_full 0.994
_diffrn_reflns_point_group_measured_fraction_max 0.993
_diffrn_reflns_theta_full 25.242
_diffrn_reflns_theta_max 25.394
_diffrn_reflns_theta_min 1.637
_diffrn_standards_number 0
_exptl_absorpt_coefficient_mu 0.615
_exptl_absorpt_correction_T_max 0.7452
_exptl_absorpt_correction_T_min 0.6532
_exptl_absorpt_correction_type multi-scan
_exptl_absorpt_process_details
'SADABS-2008/1 (Bruker,2008) was used for absorption correction. wR2(int) was 0.0690 before and 0.0388 after correction. The Ratio of minimum to maximum transmission is 0.8765. The \l/2 correction factor is 0.0015.'
_exptl_crystal_colour 'metallic dark white'
_exptl_crystal_colour_lustre metallic
_exptl_crystal_colour_modifier dark
_exptl_crystal_colour_primary white
_exptl_crystal_density_diffrn 1.529
_exptl_crystal_description prism
_exptl_crystal_F_000 2208
_exptl_crystal_size_max 0.34
_exptl_crystal_size_mid 0.17
_exptl_crystal_size_min 0.1
_refine_diff_density_max 1.237
_refine_diff_density_min -0.824
_refine_diff_density_rms 0.082
_refine_ls_extinction_method none
_refine_ls_goodness_of_fit_ref 1.035
_refine_ls_hydrogen_treatment constr
_refine_ls_matrix_type full
_refine_ls_number_parameters 632
_refine_ls_number_reflns 8631
_refine_ls_number_restraints 0
_refine_ls_restrained_S_all 1.035
_refine_ls_R_factor_all 0.0571
_refine_ls_R_factor_gt 0.0469
_refine_ls_shift/su_max 0.002
_refine_ls_shift/su_mean 0.000
_refine_ls_structure_factor_coef Fsqd
_refine_ls_weighting_details 'w=1/[\s^2^(Fo^2^)+(0.0781P)^2^+7.1448P] where P=(Fo^2^+2Fc^2^)/3'
_refine_ls_weighting_scheme calc
_refine_ls_wR_factor_gt 0.1330
_refine_ls_wR_factor_ref 0.1417
_reflns_Friedel_coverage 0.000
_reflns_number_gt 7164
_reflns_number_total 8631
_reflns_threshold_expression 'I > 2\s(I)'
_cod_data_source_file d0dt01091j2.cif
_cod_data_source_block mo_cblau_0m
_cod_depositor_comments 'Adding full bibliography for 7704043--7704045.cif.'
_cod_database_code 7704045
_shelx_shelxl_version_number 2014/7
_shelx_space_group_comment
;
The symmetry employed for this shelxl refinement is uniquely defined
by the following loop, which should always be used as a source of
symmetry information in preference to the above space-group names.
They are only intended as comments.
;
_shelx_estimated_absorpt_t_max 0.941
_shelx_estimated_absorpt_t_min 0.818
_olex2_refinement_description
;
1. Fixed Uiso
 At 1.2 times of:
  All C(H) groups, All C(H,H) groups
2. Others
 Sof(F1B)=Sof(F2B)=Sof(F4B)=Sof(F5B)=1-FVAR(1)
 Sof(F1A)=Sof(F2A)=Sof(F4A)=Sof(F5A)=FVAR(1)
3.a Secondary CH2 refined with riding coordinates:
 C131(H13A,H13B), C132(H13C,H13D), C232(H23A,H23B), C231(H23C,H23D), C1S(H1SA,
 H1SB)
3.b Aromatic/amide H refined with riding coordinates:
 C122(H122), C123(H123), C124(H124), C125(H125), C126(H126), C112(H112),
 C113(H113), C114(H114), C115(H115), C116(H116), C222(H222), C223(H223),
 C224(H224), C225(H225), C226(H226), C216(H216), C215(H215), C214(H214),
 C213(H213), C212(H212), C20(H20), C19(H19), C18(H18), C17(H17), C11(H11),
 C12(H12), C13(H13), C14(H14), C3(H3), C7(H7), C8(H8), C9(H9), C10(H10)
;
_olex2_submission_special_instructions 'No special instructions were received'

loop_
_space_group_symop_operation_xyz
'x, y, z'
'-x, y+1/2, -z+1/2'
'-x, -y, -z'
'x, -y-1/2, z-1/2'

loop_
_atom_site_label
_atom_site_type_symbol
_atom_site_fract_x
_atom_site_fract_y
_atom_site_fract_z
_atom_site_U_iso_or_equiv
_atom_site_adp_type
_atom_site_occupancy
_atom_site_site_symmetry_order
_atom_site_calc_flag
_atom_site_refinement_flags_posn
_atom_site_refinement_flags_adp
_atom_site_refinement_flags_occupancy
_atom_site_disorder_assembly
_atom_site_disorder_group
Ru1 Ru 0.29787(2) 0.27284(2) 0.91517(2) 0.03252(11) Uani 1 1 d . . . . .
P1 P 0.37457(7) 0.24012(7) 0.83175(4) 0.0364(2) Uani 1 1 d . . . . .
P2 P 0.35492(7) 0.14339(7) 0.96222(4) 0.0348(2) Uani 1 1 d . . . . .
P3 P 0.87890(9) 0.16014(8) 0.16351(5) 0.0538(3) Uani 1 1 d . . . . .
F1A F 0.944(2) 0.1012(14) 0.2056(8) 0.132(8) Uani 0.44(3) 1 d . . P A 1
F2A F 0.811(2) 0.207(2) 0.1349(16) 0.179(14) Uani 0.44(3) 1 d . . P A 1
F4A F 0.895(2) 0.1008(19) 0.1117(8) 0.149(10) Uani 0.44(3) 1 d . . P A 1
F5A F 0.8669(9) 0.2196(16) 0.2209(8) 0.111(7) Uani 0.44(3) 1 d . . P A 1
F1B F 0.9673(10) 0.1086(12) 0.1925(9) 0.123(6) Uani 0.56(3) 1 d . . P A 2
F2B F 0.7939(12) 0.2209(12) 0.1287(8) 0.096(4) Uani 0.56(3) 1 d . . P A 2
F4B F 0.8726(12) 0.0826(9) 0.1177(6) 0.105(5) Uani 0.56(3) 1 d . . P A 2
F5B F 0.8835(15) 0.2376(9) 0.2070(8) 0.141(7) Uani 0.56(3) 1 d . . P A 2
F3 F 0.9582(4) 0.2180(4) 0.1378(3) 0.175(3) Uani 1 1 d . . . . .
F6 F 0.8001(4) 0.0995(4) 0.1901(3) 0.159(2) Uani 1 1 d . . . . .
N2 N 0.2413(2) 0.3944(2) 0.88104(13) 0.0400(7) Uani 1 1 d . . . . .
O1 O 0.22834(18) 0.31185(19) 0.99320(10) 0.0404(6) Uani 1 1 d . . . . .
O4 O 0.4697(3) 0.4856(3) 1.13978(15) 0.0802(11) Uani 1 1 d . . . . .
N1 N 0.1708(2) 0.2279(2) 0.87462(12) 0.0350(7) Uani 1 1 d . . . . .
O2 O 0.40509(19) 0.34848(19) 0.96012(10) 0.0425(6) Uani 1 1 d . . . . .
C121 C 0.3305(3) 0.3153(3) 0.77379(15) 0.0388(8) Uani 1 1 d . . . . .
C122 C 0.3713(3) 0.4009(3) 0.76732(18) 0.0510(10) Uani 1 1 d . . . . .
H122 H 0.4246 0.4183 0.7904 0.061 Uiso 1 1 calc R . . . .
C123 C 0.3328(4) 0.4604(3) 0.7266(2) 0.0629(13) Uani 1 1 d . . . . .
H123 H 0.3606 0.5175 0.7226 0.075 Uiso 1 1 calc R . . . .
C124 C 0.2549(4) 0.4367(4) 0.6923(2) 0.0692(14) Uani 1 1 d . . . . .
H124 H 0.2293 0.4777 0.6654 0.083 Uiso 1 1 calc R . . . .
C125 C 0.2144(4) 0.3521(4) 0.69764(19) 0.0615(13) Uani 1 1 d . . . . .
H125 H 0.1620 0.3352 0.6738 0.074 Uiso 1 1 calc R . . . .
C126 C 0.2514(3) 0.2917(3) 0.73840(17) 0.0480(10) Uani 1 1 d . . . . .
H126 H 0.2229 0.2347 0.7421 0.058 Uiso 1 1 calc R . . . .
C111 C 0.5068(3) 0.2531(3) 0.82863(17) 0.0441(9) Uani 1 1 d . . . . .
C112 C 0.5595(3) 0.2908(3) 0.87409(19) 0.0529(11) Uani 1 1 d . . . . .
H112 H 0.5283 0.3096 0.9068 0.064 Uiso 1 1 calc R . . . .
C113 C 0.6595(3) 0.3003(4) 0.8706(2) 0.0660(13) Uani 1 1 d . . . . .
H113 H 0.6951 0.3258 0.9011 0.079 Uiso 1 1 calc R . . . .
C114 C 0.7062(4) 0.2727(4) 0.8228(3) 0.0730(15) Uani 1 1 d . . . . .
H114 H 0.7732 0.2788 0.8210 0.088 Uiso 1 1 calc R . . . .
C115 C 0.6542(4) 0.2361(4) 0.7777(2) 0.0733(15) Uani 1 1 d . . . . .
H115 H 0.6861 0.2181 0.7450 0.088 Uiso 1 1 calc R . . . .
C116 C 0.5553(3) 0.2257(4) 0.7799(2) 0.0634(13) Uani 1 1 d . . . . .
H116 H 0.5206 0.2003 0.7489 0.076 Uiso 1 1 calc R . . . .
C131 C 0.3530(3) 0.1283(3) 0.79774(16) 0.0443(9) Uani 1 1 d . . . . .
H13A H 0.2848 0.1138 0.8019 0.053 Uiso 1 1 calc R . . . .
H13B H 0.3628 0.1356 0.7570 0.053 Uiso 1 1 calc R . . . .
C132 C 0.4109(4) 0.0455(3) 0.81729(17) 0.0546(11) Uani 1 1 d . . . . .
H13C H 0.4794 0.0604 0.8162 0.065 Uiso 1 1 calc R . . . .
H13D H 0.3985 -0.0030 0.7898 0.065 Uiso 1 1 calc R . . . .
C232 C 0.3904(3) 0.0091(3) 0.87707(17) 0.0517(10) Uani 1 1 d . . . . .
H23A H 0.4144 -0.0527 0.8801 0.062 Uiso 1 1 calc R . . . .
H23B H 0.3206 0.0074 0.8816 0.062 Uiso 1 1 calc R . . . .
C231 C 0.4366(3) 0.0653(3) 0.92608(16) 0.0448(9) Uani 1 1 d . . . . .
H23C H 0.4896 0.1003 0.9109 0.054 Uiso 1 1 calc R . . . .
H23D H 0.4643 0.0238 0.9545 0.054 Uiso 1 1 calc R . . . .
C221 C 0.4307(3) 0.1741(3) 1.02555(15) 0.0381(8) Uani 1 1 d . . . . .
C222 C 0.3929(3) 0.1793(3) 1.08001(16) 0.0462(9) Uani 1 1 d . . . . .
H222 H 0.3286 0.1627 1.0854 0.055 Uiso 1 1 calc R . . . .
C223 C 0.4497(3) 0.2087(3) 1.12618(18) 0.0536(11) Uani 1 1 d . . . . .
H223 H 0.4233 0.2121 1.1623 0.064 Uiso 1 1 calc R . . . .
C224 C 0.5446(4) 0.2330(3) 1.11922(19) 0.0571(12) Uani 1 1 d . . . . .
H224 H 0.5823 0.2528 1.1506 0.069 Uiso 1 1 calc R . . . .
C225 C 0.5847(3) 0.2283(3) 1.0656(2) 0.0542(11) Uani 1 1 d . . . . .
H225 H 0.6493 0.2441 1.0609 0.065 Uiso 1 1 calc R . . . .
C226 C 0.5274(3) 0.1997(3) 1.01912(17) 0.0450(9) Uani 1 1 d . . . . .
H226 H 0.5539 0.1975 0.9830 0.054 Uiso 1 1 calc R . . . .
C211 C 0.2654(3) 0.0688(3) 0.99448(16) 0.0420(9) Uani 1 1 d . . . . .
C216 C 0.1762(3) 0.1025(3) 1.00972(18) 0.0513(10) Uani 1 1 d . . . . .
H216 H 0.1604 0.1627 1.0016 0.062 Uiso 1 1 calc R . . . .
C215 C 0.1101(4) 0.0480(4) 1.0370(2) 0.0679(14) Uani 1 1 d . . . . .
H215 H 0.0508 0.0720 1.0476 0.081 Uiso 1 1 calc R . . . .
C214 C 0.1317(4) -0.0403(4) 1.0482(2) 0.0773(16) Uani 1 1 d . . . . .
H214 H 0.0865 -0.0770 1.0658 0.093 Uiso 1 1 calc R . . . .
C213 C 0.2195(4) -0.0758(4) 1.0338(3) 0.0799(16) Uani 1 1 d . . . . .
H213 H 0.2345 -0.1360 1.0423 0.096 Uiso 1 1 calc R . . . .
C212 C 0.2860(4) -0.0214(3) 1.0065(2) 0.0621(12) Uani 1 1 d . . . . .
H212 H 0.3452 -0.0458 0.9961 0.075 Uiso 1 1 calc R . . . .
C20 C 0.1371(3) 0.1425(3) 0.87082(16) 0.0411(9) Uani 1 1 d . . . . .
H20 H 0.1736 0.0965 0.8885 0.049 Uiso 1 1 calc R . . . .
C19 C 0.0516(3) 0.1191(3) 0.84223(18) 0.0484(10) Uani 1 1 d . . . . .
H19 H 0.0316 0.0587 0.8404 0.058 Uiso 1 1 calc R . . . .
C18 C -0.0035(3) 0.1859(3) 0.8165(2) 0.0577(11) Uani 1 1 d . . . . .
H18 H -0.0612 0.1717 0.7967 0.069 Uiso 1 1 calc R . . . .
C17 C 0.0277(3) 0.2737(3) 0.8204(2) 0.0546(11) Uani 1 1 d . . . . .
H17 H -0.0092 0.3199 0.8033 0.066 Uiso 1 1 calc R . . . .
C16 C 0.1145(3) 0.2946(3) 0.84962(16) 0.0415(9) Uani 1 1 d . . . . .
C15 C 0.1544(3) 0.3875(3) 0.85333(17) 0.0440(9) Uani 1 1 d . . . . .
C11 C 0.2845(3) 0.4755(3) 0.88512(19) 0.0522(10) Uani 1 1 d . . . . .
H11 H 0.3453 0.4796 0.9035 0.063 Uiso 1 1 calc R . . . .
C12 C 0.2418(4) 0.5535(3) 0.8628(2) 0.0645(13) Uani 1 1 d . . . . .
H12 H 0.2725 0.6095 0.8669 0.077 Uiso 1 1 calc R . . . .
C13 C 0.1531(4) 0.5465(3) 0.8344(3) 0.0718(15) Uani 1 1 d . . . . .
H13 H 0.1231 0.5979 0.8187 0.086 Uiso 1 1 calc R . . . .
C14 C 0.1092(4) 0.4636(3) 0.8293(2) 0.0642(13) Uani 1 1 d . . . . .
H14 H 0.0494 0.4581 0.8099 0.077 Uiso 1 1 calc R . . . .
C1 C 0.2824(3) 0.3548(3) 1.02743(16) 0.0399(8) Uani 1 1 d . . . . .
C2 C 0.3821(3) 0.3766(3) 1.01042(16) 0.0418(9) Uani 1 1 d . . . . .
C3 C 0.4423(3) 0.4238(3) 1.04786(18) 0.0522(10) Uani 1 1 d . . . . .
H3 H 0.5046 0.4384 1.0367 0.063 Uiso 1 1 calc R . . . .
C4 C 0.4123(4) 0.4513(3) 1.10345(19) 0.0558(11) Uani 1 1 d . . . . .
C5 C 0.3087(3) 0.4360(3) 1.11912(17) 0.0487(10) Uani 1 1 d . . . . .
C6 C 0.2468(3) 0.3848(3) 1.08341(17) 0.0457(9) Uani 1 1 d . . . . .
C7 C 0.1534(3) 0.3626(4) 1.1000(2) 0.0602(12) Uani 1 1 d . . . . .
H7 H 0.1133 0.3261 1.0769 0.072 Uiso 1 1 calc R . . . .
C8 C 0.1215(4) 0.3959(4) 1.1516(2) 0.0723(15) Uani 1 1 d . . . . .
H8 H 0.0600 0.3806 1.1638 0.087 Uiso 1 1 calc R . . . .
C9 C 0.1808(4) 0.4520(4) 1.1852(2) 0.0721(15) Uani 1 1 d . . . . .
H9 H 0.1575 0.4770 1.2187 0.087 Uiso 1 1 calc R . . . .
C10 C 0.2734(4) 0.4707(3) 1.16927(18) 0.0617(13) Uani 1 1 d . . . . .
H10 H 0.3131 0.5074 1.1926 0.074 Uiso 1 1 calc R . . . .
Cl2 Cl 0.0395(3) 0.7097(3) 0.0318(2) 0.248(2) Uani 1 1 d . . . . .
Cl1 Cl 0.1804(6) 0.5853(4) 0.0102(2) 0.389(5) Uani 1 1 d . . . . .
C1S C 0.0953(10) 0.632(2) -0.0170(4) 0.48(2) Uani 1 1 d . . . . .
H1SA H 0.0478 0.5873 -0.0298 0.571 Uiso 1 1 calc R . . . .
H1SB H 0.1159 0.6655 -0.0504 0.571 Uiso 1 1 calc R . . . .

loop_
_atom_site_aniso_label
_atom_site_aniso_U_11
_atom_site_aniso_U_22
_atom_site_aniso_U_33
_atom_site_aniso_U_23
_atom_site_aniso_U_13
_atom_site_aniso_U_12
Ru1 0.03141(17) 0.03737(19) 0.02858(17) -0.00033(11) -0.00236(11) 0.00136(12)
P1 0.0354(5) 0.0447(6) 0.0288(5) 0.0012(4) -0.0013(4) 0.0009(4)
P2 0.0319(5) 0.0423(5) 0.0300(4) 0.0031(4) -0.0017(3) 0.0021(4)
P3 0.0509(7) 0.0486(7) 0.0613(7) -0.0059(5) -0.0085(5) 0.0018(5)
F1A 0.25(2) 0.064(8) 0.079(8) 0.006(6) -0.085(10) -0.002(11)
F2A 0.18(2) 0.141(17) 0.211(19) -0.003(12) -0.135(15) 0.085(12)
F4A 0.195(17) 0.17(2) 0.083(8) -0.051(10) 0.059(11) 0.030(14)
F5A 0.060(7) 0.197(19) 0.075(8) -0.065(9) -0.011(5) 0.033(7)
F1B 0.069(6) 0.098(9) 0.199(15) -0.018(8) -0.061(6) 0.039(5)
F2B 0.083(6) 0.074(6) 0.127(8) 0.004(5) -0.061(7) 0.036(6)
F4B 0.148(9) 0.060(5) 0.103(8) -0.027(5) -0.057(8) 0.009(5)
F5B 0.259(18) 0.053(6) 0.108(10) -0.032(5) -0.060(9) 0.019(7)
F3 0.108(4) 0.168(5) 0.253(7) 0.052(5) 0.038(4) -0.046(4)
F6 0.139(4) 0.172(5) 0.169(5) 0.034(4) 0.018(4) -0.071(4)
N2 0.0424(18) 0.0393(18) 0.0381(16) -0.0011(14) -0.0002(13) 0.0038(14)
O1 0.0386(14) 0.0456(15) 0.0370(13) -0.0059(12) 0.0001(11) -0.0005(12)
O4 0.075(2) 0.097(3) 0.067(2) -0.030(2) -0.0195(18) -0.018(2)
N1 0.0338(16) 0.0382(18) 0.0328(15) -0.0002(12) -0.0023(12) 0.0033(13)
O2 0.0403(14) 0.0520(16) 0.0349(13) -0.0005(12) -0.0008(11) -0.0027(12)
C121 0.040(2) 0.046(2) 0.0305(17) 0.0043(16) 0.0047(14) 0.0048(17)
C122 0.049(2) 0.056(3) 0.048(2) 0.002(2) 0.0036(18) -0.005(2)
C123 0.069(3) 0.055(3) 0.065(3) 0.019(2) 0.014(2) 0.000(2)
C124 0.072(3) 0.081(4) 0.054(3) 0.022(3) 0.000(2) 0.021(3)
C125 0.058(3) 0.081(4) 0.045(2) 0.006(2) -0.010(2) 0.012(3)
C126 0.044(2) 0.061(3) 0.039(2) 0.0007(19) -0.0001(17) 0.0017(19)
C111 0.036(2) 0.054(2) 0.042(2) 0.0070(18) 0.0023(16) 0.0048(18)
C112 0.045(2) 0.066(3) 0.048(2) 0.000(2) 0.0026(18) -0.001(2)
C113 0.043(3) 0.082(4) 0.072(3) 0.000(3) -0.009(2) -0.009(2)
C114 0.038(3) 0.095(4) 0.087(4) 0.007(3) 0.011(3) 0.002(3)
C115 0.046(3) 0.108(5) 0.067(3) -0.002(3) 0.017(2) 0.003(3)
C116 0.048(3) 0.096(4) 0.047(2) -0.003(2) 0.006(2) 0.008(2)
C131 0.054(2) 0.046(2) 0.0330(19) -0.0043(17) 0.0000(16) 0.0021(19)
C132 0.071(3) 0.051(3) 0.042(2) -0.0079(19) 0.002(2) 0.015(2)
C232 0.065(3) 0.043(2) 0.047(2) -0.0005(18) -0.002(2) 0.008(2)
C231 0.045(2) 0.049(2) 0.040(2) 0.0053(18) -0.0003(16) 0.0108(18)
C221 0.039(2) 0.042(2) 0.0336(18) 0.0045(16) -0.0036(15) 0.0047(16)
C222 0.046(2) 0.056(3) 0.0363(19) 0.0052(18) 0.0031(16) -0.0031(19)
C223 0.062(3) 0.064(3) 0.035(2) 0.0024(19) -0.0004(19) 0.000(2)
C224 0.061(3) 0.069(3) 0.041(2) -0.003(2) -0.016(2) -0.002(2)
C225 0.040(2) 0.066(3) 0.057(3) 0.001(2) -0.0068(19) -0.004(2)
C226 0.041(2) 0.056(2) 0.038(2) 0.0012(18) -0.0013(16) 0.0049(18)
C211 0.040(2) 0.048(2) 0.0378(19) 0.0033(17) -0.0023(15) -0.0064(17)
C216 0.046(2) 0.058(3) 0.051(2) 0.000(2) 0.0052(18) -0.005(2)
C215 0.050(3) 0.087(4) 0.068(3) -0.007(3) 0.014(2) -0.012(3)
C214 0.078(4) 0.080(4) 0.076(3) 0.011(3) 0.020(3) -0.035(3)
C213 0.086(4) 0.056(3) 0.098(4) 0.021(3) 0.017(3) -0.012(3)
C212 0.059(3) 0.052(3) 0.076(3) 0.013(2) 0.009(2) 0.000(2)
C20 0.040(2) 0.041(2) 0.042(2) 0.0006(16) -0.0043(16) 0.0044(17)
C19 0.045(2) 0.046(2) 0.054(2) -0.0028(19) -0.0065(18) -0.0056(19)
C18 0.043(2) 0.066(3) 0.063(3) 0.000(2) -0.016(2) -0.004(2)
C17 0.042(2) 0.057(3) 0.064(3) 0.006(2) -0.016(2) 0.006(2)
C16 0.0338(19) 0.048(2) 0.043(2) 0.0029(17) -0.0036(15) 0.0068(17)
C15 0.044(2) 0.044(2) 0.045(2) 0.0025(18) -0.0003(17) 0.0105(18)
C11 0.057(3) 0.044(2) 0.055(2) -0.001(2) -0.003(2) -0.003(2)
C12 0.079(3) 0.037(2) 0.077(3) 0.005(2) -0.003(3) 0.000(2)
C13 0.077(4) 0.043(3) 0.094(4) 0.011(3) -0.008(3) 0.017(2)
C14 0.057(3) 0.053(3) 0.081(3) 0.013(2) -0.011(2) 0.013(2)
C1 0.044(2) 0.040(2) 0.0357(19) -0.0024(16) -0.0019(16) 0.0029(17)
C2 0.043(2) 0.044(2) 0.038(2) 0.0020(17) -0.0038(16) -0.0012(17)
C3 0.051(2) 0.059(3) 0.047(2) 0.001(2) -0.0070(18) -0.011(2)
C4 0.072(3) 0.048(3) 0.047(2) -0.0023(19) -0.016(2) -0.005(2)
C5 0.067(3) 0.040(2) 0.039(2) -0.0006(17) -0.0080(19) 0.007(2)
C6 0.053(2) 0.043(2) 0.041(2) -0.0034(17) -0.0003(17) 0.0085(19)
C7 0.054(3) 0.073(3) 0.054(3) -0.014(2) 0.006(2) 0.009(2)
C8 0.070(3) 0.088(4) 0.060(3) -0.007(3) 0.015(2) 0.023(3)
C9 0.092(4) 0.079(4) 0.045(3) -0.012(2) 0.004(3) 0.030(3)
C10 0.095(4) 0.048(3) 0.041(2) -0.009(2) -0.012(2) 0.013(3)
Cl2 0.228(4) 0.292(5) 0.232(4) -0.082(4) 0.101(4) -0.006(4)
Cl1 0.586(12) 0.351(7) 0.220(5) -0.074(5) -0.163(6) 0.295(8)
C1S 0.190(13) 1.18(7) 0.054(5) 0.031(16) 0.000(6) 0.30(3)

loop_
_atom_type_symbol
_atom_type_description
_atom_type_scat_dispersion_real
_atom_type_scat_dispersion_imag
_atom_type_scat_source
C C 0.0033 0.0016 'International Tables Vol C Tables 4.2.6.8 and 6.1.1.4'
H H 0.0000 0.0000 'International Tables Vol C Tables 4.2.6.8 and 6.1.1.4'
Cl Cl 0.1484 0.1585 'International Tables Vol C Tables 4.2.6.8 and 6.1.1.4'
F F 0.0171 0.0103 'International Tables Vol C Tables 4.2.6.8 and 6.1.1.4'
N N 0.0061 0.0033 'International Tables Vol C Tables 4.2.6.8 and 6.1.1.4'
O O 0.0106 0.0060 'International Tables Vol C Tables 4.2.6.8 and 6.1.1.4'
P P 0.1023 0.0942 'International Tables Vol C Tables 4.2.6.8 and 6.1.1.4'
Ru Ru -1.2594 0.8363 'International Tables Vol C Tables 4.2.6.8 and 6.1.1.4'

loop_
_geom_angle_atom_site_label_1
_geom_angle_atom_site_label_2
_geom_angle_atom_site_label_3
_geom_angle
_geom_angle_site_symmetry_1
_geom_angle_site_symmetry_3
_geom_angle_publ_flag
P1 Ru1 P2 94.04(4) . . ?
N2 Ru1 P1 91.88(9) . . ?
N2 Ru1 P2 173.98(9) . . ?
N2 Ru1 O1 85.63(11) . . ?
N2 Ru1 O2 89.06(11) . . ?
O1 Ru1 P1 176.63(8) . . ?
O1 Ru1 P2 88.42(8) . . ?
N1 Ru1 P1 87.22(8) . . ?
N1 Ru1 P2 102.79(9) . . ?
N1 Ru1 N2 78.54(12) . . ?
N1 Ru1 O1 94.49(10) . . ?
N1 Ru1 O2 165.16(11) . . ?
O2 Ru1 P1 101.46(7) . . ?
O2 Ru1 P2 88.73(8) . . ?
O2 Ru1 O1 76.27(10) . . ?
C121 P1 Ru1 110.37(12) . . ?
C121 P1 C111 102.24(18) . . ?
C121 P1 C131 100.16(18) . . ?
C111 P1 Ru1 119.79(14) . . ?
C111 P1 C131 102.8(2) . . ?
C131 P1 Ru1 118.61(13) . . ?
C231 P2 Ru1 120.02(13) . . ?
C231 P2 C221 100.55(18) . . ?
C221 P2 Ru1 110.66(13) . . ?
C211 P2 Ru1 117.64(13) . . ?
C211 P2 C231 104.2(2) . . ?
C211 P2 C221 100.93(17) . . ?
F1A P3 F5A 81.5(12) . . ?
F2A P3 F1A 169(2) . . ?
F2A P3 F4A 90.8(19) . . ?
F2A P3 F5A 92.7(18) . . ?
F2A P3 F3 91.1(17) . . ?
F2A P3 F6 90.2(17) . . ?
F4A P3 F1A 95.0(13) . . ?
F4A P3 F5A 176.4(12) . . ?
F4A P3 F3 83.4(13) . . ?
F4A P3 F6 96.2(12) . . ?
F1B P3 F2B 173.8(10) . . ?
F4B P3 F1B 88.1(8) . . ?
F4B P3 F2B 92.1(8) . . ?
F5B P3 F1B 93.4(8) . . ?
F5B P3 F2B 86.3(9) . . ?
F5B P3 F4B 178.4(8) . . ?
F5B P3 F6 100.3(9) . . ?
F3 P3 F1A 98.9(11) . . ?
F3 P3 F5A 96.7(8) . . ?
F3 P3 F1B 83.4(8) . . ?
F3 P3 F2B 90.5(6) . . ?
F3 P3 F4B 99.4(8) . . ?
F3 P3 F5B 80.2(9) . . ?
F3 P3 F6 178.7(4) . . ?
F6 P3 F1A 79.9(11) . . ?
F6 P3 F5A 83.6(8) . . ?
F6 P3 F1B 95.3(8) . . ?
F6 P3 F2B 90.8(6) . . ?
F6 P3 F4B 80.2(7) . . ?
C15 N2 Ru1 115.6(3) . . ?
C11 N2 Ru1 125.2(3) . . ?
C11 N2 C15 119.2(4) . . ?
C1 O1 Ru1 113.7(2) . . ?
C20 N1 Ru1 127.9(2) . . ?
C20 N1 C16 117.0(3) . . ?
C16 N1 Ru1 115.0(3) . . ?
C2 O2 Ru1 115.7(2) . . ?
C122 C121 P1 120.1(3) . . ?
C126 C121 P1 121.4(3) . . ?
C126 C121 C122 118.3(4) . . ?
C121 C122 H122 120.0 . . ?
C123 C122 C121 120.0(4) . . ?
C123 C122 H122 120.0 . . ?
C122 C123 H123 119.4 . . ?
C124 C123 C122 121.2(5) . . ?
C124 C123 H123 119.4 . . ?
C123 C124 H124 120.2 . . ?
C123 C124 C125 119.5(5) . . ?
C125 C124 H124 120.2 . . ?
C124 C125 H125 119.9 . . ?
C124 C125 C126 120.3(5) . . ?
C126 C125 H125 119.9 . . ?
C121 C126 H126 119.7 . . ?
C125 C126 C121 120.6(4) . . ?
C125 C126 H126 119.7 . . ?
C112 C111 P1 120.6(3) . . ?
C112 C111 C116 119.2(4) . . ?
C116 C111 P1 120.2(3) . . ?
C111 C112 H112 120.3 . . ?
C111 C112 C113 119.5(4) . . ?
C113 C112 H112 120.3 . . ?
C112 C113 H113 119.6 . . ?
C114 C113 C112 120.8(5) . . ?
C114 C113 H113 119.6 . . ?
C113 C114 H114 120.1 . . ?
C115 C114 C113 119.8(5) . . ?
C115 C114 H114 120.1 . . ?
C114 C115 H115 119.6 . . ?
C114 C115 C116 120.8(5) . . ?
C116 C115 H115 119.6 . . ?
C111 C116 H116 120.0 . . ?
C115 C116 C111 119.9(5) . . ?
C115 C116 H116 120.0 . . ?
P1 C131 H13A 107.1 . . ?
P1 C131 H13B 107.1 . . ?
H13A C131 H13B 106.8 . . ?
C132 C131 P1 120.7(3) . . ?
C132 C131 H13A 107.1 . . ?
C132 C131 H13B 107.1 . . ?
C131 C132 H13C 108.2 . . ?
C131 C132 H13D 108.2 . . ?
C131 C132 C232 116.4(4) . . ?
H13C C132 H13D 107.3 . . ?
C232 C132 H13C 108.2 . . ?
C232 C132 H13D 108.2 . . ?
C132 C232 H23A 108.7 . . ?
C132 C232 H23B 108.7 . . ?
C132 C232 C231 114.1(4) . . ?
H23A C232 H23B 107.6 . . ?
C231 C232 H23A 108.7 . . ?
C231 C232 H23B 108.7 . . ?
P2 C231 H23C 108.3 . . ?
P2 C231 H23D 108.3 . . ?
C232 C231 P2 115.9(3) . . ?
C232 C231 H23C 108.3 . . ?
C232 C231 H23D 108.3 . . ?
H23C C231 H23D 107.4 . . ?
C222 C221 P2 121.8(3) . . ?
C222 C221 C226 118.1(4) . . ?
C226 C221 P2 119.9(3) . . ?
C221 C222 H222 119.7 . . ?
C223 C222 C221 120.7(4) . . ?
C223 C222 H222 119.7 . . ?
C222 C223 H223 119.7 . . ?
C224 C223 C222 120.5(4) . . ?
C224 C223 H223 119.7 . . ?
C223 C224 H224 119.9 . . ?
C223 C224 C225 120.3(4) . . ?
C225 C224 H224 119.9 . . ?
C224 C225 H225 120.4 . . ?
C224 C225 C226 119.3(4) . . ?
C226 C225 H225 120.4 . . ?
C221 C226 H226 119.4 . . ?
C225 C226 C221 121.2(4) . . ?
C225 C226 H226 119.4 . . ?
C216 C211 P2 120.4(3) . . ?
C216 C211 C212 118.1(4) . . ?
C212 C211 P2 121.4(3) . . ?
C211 C216 H216 119.5 . . ?
C211 C216 C215 120.9(5) . . ?
C215 C216 H216 119.5 . . ?
C216 C215 H215 120.0 . . ?
C214 C215 C216 120.0(5) . . ?
C214 C215 H215 120.0 . . ?
C215 C214 H214 119.7 . . ?
C215 C214 C213 120.6(5) . . ?
C213 C214 H214 119.7 . . ?
C214 C213 H213 120.2 . . ?
C214 C213 C212 119.6(5) . . ?
C212 C213 H213 120.2 . . ?
C211 C212 C213 120.8(5) . . ?
C211 C212 H212 119.6 . . ?
C213 C212 H212 119.6 . . ?
N1 C20 H20 118.2 . . ?
N1 C20 C19 123.6(4) . . ?
C19 C20 H20 118.2 . . ?
C20 C19 H19 120.5 . . ?
C18 C19 C20 119.0(4) . . ?
C18 C19 H19 120.5 . . ?
C19 C18 H18 120.5 . . ?
C17 C18 C19 118.9(4) . . ?
C17 C18 H18 120.5 . . ?
C18 C17 H17 119.8 . . ?
C18 C17 C16 120.4(4) . . ?
C16 C17 H17 119.8 . . ?
N1 C16 C17 121.0(4) . . ?
N1 C16 C15 115.8(3) . . ?
C17 C16 C15 123.1(4) . . ?
N2 C15 C16 114.9(3) . . ?
N2 C15 C14 120.8(4) . . ?
C14 C15 C16 124.2(4) . . ?
N2 C11 H11 118.9 . . ?
N2 C11 C12 122.1(4) . . ?
C12 C11 H11 118.9 . . ?
C11 C12 H12 120.7 . . ?
C13 C12 C11 118.7(5) . . ?
C13 C12 H12 120.7 . . ?
C12 C13 H13 120.3 . . ?
C14 C13 C12 119.5(5) . . ?
C14 C13 H13 120.3 . . ?
C15 C14 H14 120.2 . . ?
C13 C14 C15 119.6(5) . . ?
C13 C14 H14 120.2 . . ?
O1 C1 C2 118.6(3) . . ?
O1 C1 C6 120.7(4) . . ?
C6 C1 C2 120.7(3) . . ?
O2 C2 C1 115.6(3) . . ?
O2 C2 C3 125.3(4) . . ?
C3 C2 C1 119.1(4) . . ?
C2 C3 H3 118.9 . . ?
C2 C3 C4 122.2(4) . . ?
C4 C3 H3 118.9 . . ?
O4 C4 C3 122.3(5) . . ?
O4 C4 C5 118.8(4) . . ?
C3 C4 C5 118.8(4) . . ?
C6 C5 C4 120.2(4) . . ?
C10 C5 C4 121.0(4) . . ?
C10 C5 C6 118.8(4) . . ?
C5 C6 C1 118.4(4) . . ?
C5 C6 C7 120.8(4) . . ?
C7 C6 C1 120.7(4) . . ?
C6 C7 H7 120.7 . . ?
C8 C7 C6 118.7(5) . . ?
C8 C7 H7 120.7 . . ?
C7 C8 H8 119.8 . . ?
C7 C8 C9 120.3(5) . . ?
C9 C8 H8 119.8 . . ?
C8 C9 H9 119.9 . . ?
C10 C9 C8 120.3(4) . . ?
C10 C9 H9 119.9 . . ?
C5 C10 H10 119.6 . . ?
C9 C10 C5 120.9(5) . . ?
C9 C10 H10 119.6 . . ?
Cl2 C1S H1SA 109.2 . . ?
Cl2 C1S H1SB 109.2 . . ?
Cl1 C1S Cl2 111.8(8) . . ?
Cl1 C1S H1SA 109.2 . . ?
Cl1 C1S H1SB 109.2 . . ?
H1SA C1S H1SB 107.9 . . ?

loop_
_geom_bond_atom_site_label_1
_geom_bond_atom_site_label_2
_geom_bond_distance
_geom_bond_site_symmetry_2
_geom_bond_publ_flag
Ru1 P1 2.2946(10) . ?
Ru1 P2 2.3218(10) . ?
Ru1 N2 2.097(3) . ?
Ru1 O1 2.161(2) . ?
Ru1 N1 2.070(3) . ?
Ru1 O2 2.101(3) . ?
P1 C121 1.834(4) . ?
P1 C111 1.834(4) . ?
P1 C131 1.847(4) . ?
P2 C231 1.832(4) . ?
P2 C221 1.836(4) . ?
P2 C211 1.831(4) . ?
P3 F1A 1.569(16) . ?
P3 F2A 1.32(3) . ?
P3 F4A 1.512(16) . ?
P3 F5A 1.611(15) . ?
P3 F1B 1.568(10) . ?
P3 F2B 1.663(18) . ?
P3 F4B 1.564(12) . ?
P3 F5B 1.526(12) . ?
P3 F3 1.523(5) . ?
P3 F6 1.550(4) . ?
N2 C15 1.344(5) . ?
N2 C11 1.336(5) . ?
O1 C1 1.245(5) . ?
O4 C4 1.246(5) . ?
N1 C20 1.341(5) . ?
N1 C16 1.369(5) . ?
O2 C2 1.293(5) . ?
C121 C122 1.390(6) . ?
C121 C126 1.389(6) . ?
C122 H122 0.9300 . ?
C122 C123 1.383(6) . ?
C123 H123 0.9300 . ?
C123 C124 1.363(7) . ?
C124 H124 0.9300 . ?
C124 C125 1.371(7) . ?
C125 H125 0.9300 . ?
C125 C126 1.386(6) . ?
C126 H126 0.9300 . ?
C111 C112 1.381(6) . ?
C111 C116 1.396(6) . ?
C112 H112 0.9300 . ?
C112 C113 1.389(6) . ?
C113 H113 0.9300 . ?
C113 C114 1.366(7) . ?
C114 H114 0.9300 . ?
C114 C115 1.363(8) . ?
C115 H115 0.9300 . ?
C115 C116 1.373(7) . ?
C116 H116 0.9300 . ?
C131 H13A 0.9700 . ?
C131 H13B 0.9700 . ?
C131 C132 1.517(6) . ?
C132 H13C 0.9700 . ?
C132 H13D 0.9700 . ?
C132 C232 1.528(6) . ?
C232 H23A 0.9700 . ?
C232 H23B 0.9700 . ?
C232 C231 1.531(6) . ?
C231 H23C 0.9700 . ?
C231 H23D 0.9700 . ?
C221 C222 1.390(5) . ?
C221 C226 1.396(6) . ?
C222 H222 0.9300 . ?
C222 C223 1.379(6) . ?
C223 H223 0.9300 . ?
C223 C224 1.369(7) . ?
C224 H224 0.9300 . ?
C224 C225 1.384(7) . ?
C225 H225 0.9300 . ?
C225 C226 1.385(6) . ?
C226 H226 0.9300 . ?
C211 C216 1.381(6) . ?
C211 C212 1.384(6) . ?
C216 H216 0.9300 . ?
C216 C215 1.383(6) . ?
C215 H215 0.9300 . ?
C215 C214 1.356(8) . ?
C214 H214 0.9300 . ?
C214 C213 1.368(8) . ?
C213 H213 0.9300 . ?
C213 C212 1.387(7) . ?
C212 H212 0.9300 . ?
C20 H20 0.9300 . ?
C20 C19 1.378(5) . ?
C19 H19 0.9300 . ?
C19 C18 1.368(6) . ?
C18 H18 0.9300 . ?
C18 C17 1.363(7) . ?
C17 H17 0.9300 . ?
C17 C16 1.390(6) . ?
C16 C15 1.475(6) . ?
C15 C14 1.390(6) . ?
C11 H11 0.9300 . ?
C11 C12 1.384(6) . ?
C12 H12 0.9300 . ?
C12 C13 1.374(7) . ?
C13 H13 0.9300 . ?
C13 C14 1.364(7) . ?
C14 H14 0.9300 . ?
C1 C2 1.477(5) . ?
C1 C6 1.477(5) . ?
C2 C3 1.372(6) . ?
C3 H3 0.9300 . ?
C3 C4 1.432(6) . ?
C4 C5 1.501(7) . ?
C5 C6 1.393(6) . ?
C5 C10 1.379(6) . ?
C6 C7 1.394(6) . ?
C7 H7 0.9300 . ?
C7 C8 1.384(6) . ?
C8 H8 0.9300 . ?
C8 C9 1.384(8) . ?
C9 H9 0.9300 . ?
C9 C10 1.367(8) . ?
C10 H10 0.9300 . ?
Cl2 C1S 1.800(19) . ?
Cl1 C1S 1.484(14) . ?
C1S H1SA 0.9700 . ?
C1S H1SB 0.9700 . ?

loop_
_geom_torsion_atom_site_label_1
_geom_torsion_atom_site_label_2
_geom_torsion_atom_site_label_3
_geom_torsion_atom_site_label_4
_geom_torsion
_geom_torsion_site_symmetry_1
_geom_torsion_site_symmetry_2
_geom_torsion_site_symmetry_3
_geom_torsion_site_symmetry_4
_geom_torsion_publ_flag
Ru1 P1 C121 C122 84.8(3) . . . . ?
Ru1 P1 C121 C126 -90.1(3) . . . . ?
Ru1 P1 C111 C112 -6.3(4) . . . . ?
Ru1 P1 C111 C116 174.2(3) . . . . ?
Ru1 P1 C131 C132 -84.0(4) . . . . ?
Ru1 P2 C231 C232 -71.0(3) . . . . ?
Ru1 P2 C221 C222 95.0(3) . . . . ?
Ru1 P2 C221 C226 -80.1(3) . . . . ?
Ru1 P2 C211 C216 -24.0(4) . . . . ?
Ru1 P2 C211 C212 158.7(3) . . . . ?
Ru1 N2 C15 C16 -2.1(4) . . . . ?
Ru1 N2 C15 C14 179.4(3) . . . . ?
Ru1 N2 C11 C12 -178.3(4) . . . . ?
Ru1 O1 C1 C2 2.5(4) . . . . ?
Ru1 O1 C1 C6 -178.7(3) . . . . ?
Ru1 N1 C20 C19 -179.3(3) . . . . ?
Ru1 N1 C16 C17 179.2(3) . . . . ?
Ru1 N1 C16 C15 2.3(4) . . . . ?
Ru1 O2 C2 C1 -2.7(4) . . . . ?
Ru1 O2 C2 C3 177.3(3) . . . . ?
P1 C121 C122 C123 -174.7(3) . . . . ?
P1 C121 C126 C125 175.1(3) . . . . ?
P1 C111 C112 C113 -179.7(4) . . . . ?
P1 C111 C116 C115 179.6(4) . . . . ?
P1 C131 C132 C232 69.1(5) . . . . ?
P2 C221 C222 C223 -175.3(3) . . . . ?
P2 C221 C226 C225 176.2(3) . . . . ?
P2 C211 C216 C215 -176.4(4) . . . . ?
P2 C211 C212 C213 176.4(4) . . . . ?
N2 C15 C14 C13 -0.6(7) . . . . ?
N2 C11 C12 C13 -1.6(8) . . . . ?
O1 C1 C2 O2 0.1(5) . . . . ?
O1 C1 C2 C3 -180.0(4) . . . . ?
O1 C1 C6 C5 -177.3(4) . . . . ?
O1 C1 C6 C7 2.6(6) . . . . ?
O4 C4 C5 C6 -169.6(4) . . . . ?
O4 C4 C5 C10 9.4(7) . . . . ?
N1 C20 C19 C18 -0.6(6) . . . . ?
N1 C16 C15 N2 -0.1(5) . . . . ?
N1 C16 C15 C14 178.3(4) . . . . ?
O2 C2 C3 C4 -178.8(4) . . . . ?
C121 P1 C111 C112 116.0(4) . . . . ?
C121 P1 C111 C116 -63.5(4) . . . . ?
C121 P1 C131 C132 156.0(3) . . . . ?
C121 C122 C123 C124 0.0(7) . . . . ?
C122 C121 C126 C125 0.2(6) . . . . ?
C122 C123 C124 C125 -0.8(8) . . . . ?
C123 C124 C125 C126 1.2(8) . . . . ?
C124 C125 C126 C121 -0.9(7) . . . . ?
C126 C121 C122 C123 0.3(6) . . . . ?
C111 P1 C121 C122 -43.8(4) . . . . ?
C111 P1 C121 C126 141.4(3) . . . . ?
C111 P1 C131 C132 50.8(4) . . . . ?
C111 C112 C113 C114 -0.2(8) . . . . ?
C112 C111 C116 C115 0.1(8) . . . . ?
C112 C113 C114 C115 0.7(9) . . . . ?
C113 C114 C115 C116 -0.8(9) . . . . ?
C114 C115 C116 C111 0.4(9) . . . . ?
C116 C111 C112 C113 -0.2(7) . . . . ?
C131 P1 C121 C122 -149.4(3) . . . . ?
C131 P1 C121 C126 35.8(4) . . . . ?
C131 P1 C111 C112 -140.5(4) . . . . ?
C131 P1 C111 C116 40.1(4) . . . . ?
C131 C132 C232 C231 -76.6(5) . . . . ?
C132 C232 C231 P2 101.0(4) . . . . ?
C231 P2 C221 C222 -137.1(3) . . . . ?
C231 P2 C221 C226 47.8(4) . . . . ?
C231 P2 C211 C216 -159.6(3) . . . . ?
C231 P2 C211 C212 23.1(4) . . . . ?
C221 P2 C231 C232 167.5(3) . . . . ?
C221 P2 C211 C216 96.4(3) . . . . ?
C221 P2 C211 C212 -80.8(4) . . . . ?
C221 C222 C223 C224 -0.3(7) . . . . ?
C222 C221 C226 C225 0.9(6) . . . . ?
C222 C223 C224 C225 0.0(7) . . . . ?
C223 C224 C225 C226 0.7(7) . . . . ?
C224 C225 C226 C221 -1.2(7) . . . . ?
C226 C221 C222 C223 -0.2(6) . . . . ?
C211 P2 C231 C232 63.3(3) . . . . ?
C211 P2 C221 C222 -30.3(4) . . . . ?
C211 P2 C221 C226 154.6(3) . . . . ?
C211 C216 C215 C214 -1.2(8) . . . . ?
C216 C211 C212 C213 -0.9(7) . . . . ?
C216 C215 C214 C213 1.3(9) . . . . ?
C215 C214 C213 C212 -1.3(10) . . . . ?
C214 C213 C212 C211 1.1(9) . . . . ?
C212 C211 C216 C215 0.9(7) . . . . ?
C20 N1 C16 C17 -1.7(6) . . . . ?
C20 N1 C16 C15 -178.6(3) . . . . ?
C20 C19 C18 C17 -0.5(7) . . . . ?
C19 C18 C17 C16 0.5(7) . . . . ?
C18 C17 C16 N1 0.6(7) . . . . ?
C18 C17 C16 C15 177.4(4) . . . . ?
C17 C16 C15 N2 -177.0(4) . . . . ?
C17 C16 C15 C14 1.4(7) . . . . ?
C16 N1 C20 C19 1.7(6) . . . . ?
C16 C15 C14 C13 -178.9(5) . . . . ?
C15 N2 C11 C12 1.5(6) . . . . ?
C11 N2 C15 C16 178.1(4) . . . . ?
C11 N2 C15 C14 -0.4(6) . . . . ?
C11 C12 C13 C14 0.5(8) . . . . ?
C12 C13 C14 C15 0.5(8) . . . . ?
C1 C2 C3 C4 1.2(6) . . . . ?
C1 C6 C7 C8 -176.9(4) . . . . ?
C2 C1 C6 C5 1.5(6) . . . . ?
C2 C1 C6 C7 -178.6(4) . . . . ?
C2 C3 C4 O4 172.2(5) . . . . ?
C2 C3 C4 C5 -6.0(7) . . . . ?
C3 C4 C5 C6 8.7(6) . . . . ?
C3 C4 C5 C10 -172.3(4) . . . . ?
C4 C5 C6 C1 -6.4(6) . . . . ?
C4 C5 C6 C7 173.8(4) . . . . ?
C4 C5 C10 C9 -176.0(4) . . . . ?
C5 C6 C7 C8 3.0(7) . . . . ?
C6 C1 C2 O2 -178.7(3) . . . . ?
C6 C1 C2 C3 1.2(6) . . . . ?
C6 C5 C10 C9 3.0(7) . . . . ?
C6 C7 C8 C9 1.5(8) . . . . ?
C7 C8 C9 C10 -3.7(8) . . . . ?
C8 C9 C10 C5 1.4(8) . . . . ?
C10 C5 C6 C1 174.6(4) . . . . ?
C10 C5 C6 C7 -5.2(6) . . . . ?
